data_1517584
loop_
_publ_author_name
'Shi-Yao Yang'
'Hong-Bo Yuan'
'Xiao-Bin Xu'
'Rong-Bin Huang'

_publ_section_title
;
 Influential factors on assembly of first-row transition metal
 coordination polymers
;
_journal_name_full
;
Inorganica Chimica Acta
;
_journal_page_first 53
_journal_page_last 62
_journal_volume 403
_journal_year 2013
_chemical_formula_moiety 'C15 H13 N O5 Zn'
_chemical_formula_sum 'C15 H13 N O5 Zn'
_chemical_formula_weight 352.63
_space_group_IT_number 14
_symmetry_cell_setting monoclinic
_symmetry_space_group_name_Hall '-P 2ybc'
_symmetry_space_group_name_H-M 'P 1 21/c 1'
_atom_sites_solution_hydrogens geom
_atom_sites_solution_primary direct
_atom_sites_solution_secondary difmap
_cell_angle_alpha 90.00
_cell_angle_beta 97.383(1)
_cell_angle_gamma 90.00
_cell_formula_units_Z 4
_cell_length_a 6.7716(4)
_cell_length_b 18.590(1)
_cell_length_c 11.6437(6)
_cell_measurement_reflns_used 4854
_cell_measurement_temperature 295(2)
_cell_measurement_theta_max 26.7954
_cell_measurement_theta_min 2.1911
_cell_volume 1453.60(14)
_computing_cell_refinement 'SAINT (Bruker, 2002)'
_computing_data_collection 'SMART (Bruker, 2002)'
_computing_data_reduction 'SAINT (Bruker, 2001)'
_computing_molecular_graphics 'ORTEP-II (Johnson, 1976)'
_computing_publication_material 'SHELXL-97 (Sheldrick, 1997)'
_computing_structure_refinement 'SHELXL-97 (Sheldrick, 1997)'
_computing_structure_solution 'SHELXS-97 (Sheldrick, 1997)'
_diffrn_ambient_temperature 295(2)
_diffrn_measured_fraction_theta_full 0.996
_diffrn_measured_fraction_theta_max 0.925
_diffrn_measurement_device_type 'Bruker APEX area-detector diffractometer'
_diffrn_measurement_method '\f and \w scan'
_diffrn_radiation_monochromator graphite
_diffrn_radiation_source 'fine-focus sealed tube'
_diffrn_radiation_type MoK\a
_diffrn_radiation_wavelength 0.71073
_diffrn_reflns_av_R_equivalents 0.0220
_diffrn_reflns_av_sigmaI/netI 0.0234
_diffrn_reflns_limit_h_max 8
_diffrn_reflns_limit_h_min -8
_diffrn_reflns_limit_k_max 23
_diffrn_reflns_limit_k_min -23
_diffrn_reflns_limit_l_max 14
_diffrn_reflns_limit_l_min -13
_diffrn_reflns_number 11320
_diffrn_reflns_theta_full 25.00
_diffrn_reflns_theta_max 28.33
_diffrn_reflns_theta_min 2.08
_diffrn_standards_decay_% 0
_diffrn_standards_interval_count 0
_diffrn_standards_interval_time 0
_diffrn_standards_number 0
_exptl_absorpt_coefficient_mu 1.712
_exptl_absorpt_correction_T_max 0.7595
_exptl_absorpt_correction_T_min 0.5856
_exptl_absorpt_correction_type multi-scan
_exptl_absorpt_process_details 'SADABS (Bruker, 2002)'
_exptl_crystal_colour Pale-yellow
_exptl_crystal_density_diffrn 1.611
_exptl_crystal_density_method 'not measured'
_exptl_crystal_description Block
_exptl_crystal_F_000 720
_exptl_crystal_size_max 0.35
_exptl_crystal_size_mid 0.30
_exptl_crystal_size_min 0.17
_refine_diff_density_max 0.457
_refine_diff_density_min -0.218
_refine_diff_density_rms 0.069
_refine_ls_extinction_method none
_refine_ls_goodness_of_fit_ref 1.054
_refine_ls_hydrogen_treatment mixed
_refine_ls_matrix_type full
_refine_ls_number_parameters 225
_refine_ls_number_reflns 3343
_refine_ls_number_restraints 0
_refine_ls_restrained_S_all 1.054
_refine_ls_R_factor_all 0.0454
_refine_ls_R_factor_gt 0.0368
_refine_ls_shift/su_max 0.000
_refine_ls_shift/su_mean 0.000
_refine_ls_structure_factor_coef Fsqd
_refine_ls_weighting_details 'calc w=1/[\s^2^(Fo^2^)+(0.0650P)^2^+0.0071P] where P=(Fo^2^+2Fc^2^)/3'
_refine_ls_weighting_scheme calc
_refine_ls_wR_factor_gt 0.0966
_refine_ls_wR_factor_ref 0.1011
_reflns_number_gt 2773
_reflns_number_total 3343
_reflns_threshold_expression >2sigma(I)
_cod_data_source_file ICA-2013-403-53-62-13.cif
_cod_data_source_block '[Zn2(2,6-ndc)2(dmf)2]n'
_cod_depositor_comments
;
The following automatic conversions were performed:

'_exptl_absorpt_correction_type' value 'Multi-scan' changed to
'multi-scan' according to the built-in table from CIF Core dictionary
named 'cif_core.dic' version 2.4.1 from 2010-06-29.

Automatic conversion script
Id: cif_fix_values 2281 2013-09-26 08:29:07Z andrius 
;
_cod_original_sg_symbol_H-M 'P 21/c'
_cod_database_code 1517584

loop_
_symmetry_equiv_pos_as_xyz
'x, y, z'
'-x, y+1/2, -z+1/2'
'-x, -y, -z'
'x, -y-1/2, z-1/2'

loop_
_atom_site_label
_atom_site_type_symbol
_atom_site_fract_x
_atom_site_fract_y
_atom_site_fract_z
_atom_site_U_iso_or_equiv
_atom_site_adp_type
_atom_site_occupancy
_atom_site_symmetry_multiplicity
_atom_site_calc_flag
_atom_site_refinement_flags
Zn1 Zn 0.10300(4) 0.514194(13) 0.15375(2) 0.04444(12) Uani 1 1 d .
O1 O 0.2907(3) 0.55766(10) 0.05877(16) 0.0644(5) Uani 1 1 d .
O2 O 0.0569(3) 0.56859(9) -0.09245(19) 0.0714(5) Uani 1 1 d .
O3 O 0.8884(3) 0.92054(10) -0.30769(16) 0.0675(5) Uani 1 1 d .
O4 O 1.1552(3) 0.89133(11) -0.1886(2) 0.0811(6) Uani 1 1 d .
O5 O 0.2774(3) 0.45539(9) 0.26790(15) 0.0588(4) Uani 1 1 d .
C1 C 0.3465(4) 0.63921(11) -0.0906(2) 0.0494(5) Uani 1 1 d .
C2 C 0.5383(4) 0.65328(11) -0.0423(2) 0.0491(5) Uani 1 1 d .
C3 C 0.6496(3) 0.71027(11) -0.08616(19) 0.0466(5) Uani 1 1 d .
C4 C 0.8454(4) 0.72839(13) -0.0355(2) 0.0554(6) Uani 1 1 d .
C5 C 0.9466(4) 0.78372(13) -0.0798(2) 0.0565(6) Uani 1 1 d .
C6 C 0.8585(4) 0.82362(12) -0.1760(2) 0.0517(5) Uani 1 1 d .
C7 C 0.6687(4) 0.80861(13) -0.2244(2) 0.0543(6) Uani 1 1 d .
C8 C 0.5576(3) 0.75102(12) -0.18210(19) 0.0496(5) Uani 1 1 d .
C9 C 0.3619(4) 0.73356(14) -0.2325(2) 0.0586(6) Uani 1 1 d .
C10 C 0.2582(4) 0.67894(14) -0.1877(2) 0.0580(6) Uani 1 1 d .
C11 C 0.2248(4) 0.58326(11) -0.0389(2) 0.0526(6) Uani 1 1 d .
C12 C 0.9785(4) 0.88209(12) -0.2258(2) 0.0582(6) Uani 1 1 d .
C13 C 0.4560(4) 0.47016(12) 0.2987(2) 0.0548(6) Uani 1 1 d .
H13A H 0.5151 0.5051 0.2572 0.066 Uiso 1 1 calc R
C14 C 0.4825(4) 0.38266(15) 0.4528(2) 0.0700(7) Uani 1 1 d .
H14A H 0.3399 0.3864 0.4429 0.105 Uiso 1 1 calc R
H14B H 0.5325 0.3880 0.5333 0.105 Uiso 1 1 calc R
H14C H 0.5206 0.3365 0.4261 0.105 Uiso 1 1 calc R
C15 C 0.7769(4) 0.45667(18) 0.4167(3) 0.0801(8) Uani 1 1 d .
H15A H 0.8117 0.4960 0.3697 0.120 Uiso 1 1 calc R
H15B H 0.8563 0.4154 0.4035 0.120 Uiso 1 1 calc R
H15C H 0.8012 0.4701 0.4969 0.120 Uiso 1 1 calc R
N1 N 0.5655(3) 0.43922(11) 0.38608(18) 0.0572(5) Uani 1 1 d .
H2 H 0.603(3) 0.6233(12) 0.022(2) 0.048(6) Uiso 1 1 d .
H7 H 0.598(3) 0.8346(14) -0.286(2) 0.054(7) Uiso 1 1 d .
H4 H 0.902(3) 0.7014(13) 0.0310(19) 0.050(6) Uiso 1 1 d .
H5 H 1.076(4) 0.7952(13) -0.050(2) 0.055(7) Uiso 1 1 d .
H9 H 0.296(4) 0.7605(14) -0.301(2) 0.065(7) Uiso 1 1 d .
H10 H 0.121(3) 0.6674(14) -0.222(2) 0.054(7) Uiso 1 1 d .

loop_
_atom_site_aniso_label
_atom_site_aniso_U_11
_atom_site_aniso_U_22
_atom_site_aniso_U_33
_atom_site_aniso_U_23
_atom_site_aniso_U_13
_atom_site_aniso_U_12
Zn1 0.04951(19) 0.03835(17) 0.04847(18) 0.00439(9) 0.01779(12) 0.00137(9)
O1 0.0633(11) 0.0646(10) 0.0707(12) 0.0131(9) 0.0294(9) -0.0093(8)
O2 0.0685(12) 0.0424(9) 0.1032(15) -0.0014(9) 0.0104(11) -0.0124(8)
O3 0.0761(12) 0.0600(10) 0.0695(12) 0.0151(9) 0.0210(10) -0.0140(9)
O4 0.0813(15) 0.0737(13) 0.0896(14) 0.0130(11) 0.0155(12) -0.0288(10)
O5 0.0640(11) 0.0497(9) 0.0623(10) 0.0087(8) 0.0072(8) 0.0034(8)
C1 0.0586(14) 0.0417(10) 0.0526(13) -0.0068(9) 0.0254(11) -0.0040(9)
C2 0.0616(14) 0.0421(11) 0.0477(12) 0.0012(9) 0.0230(11) 0.0026(9)
C3 0.0546(13) 0.0423(11) 0.0467(12) -0.0002(9) 0.0211(10) 0.0011(9)
C4 0.0611(15) 0.0506(12) 0.0572(14) 0.0064(11) 0.0185(12) 0.0007(10)
C5 0.0586(15) 0.0529(13) 0.0606(15) 0.0008(11) 0.0179(12) -0.0058(11)
C6 0.0654(15) 0.0432(11) 0.0514(13) -0.0021(9) 0.0262(11) -0.0055(10)
C7 0.0691(16) 0.0479(12) 0.0496(13) 0.0056(10) 0.0218(12) -0.0016(11)
C8 0.0620(14) 0.0448(11) 0.0456(12) 0.0015(9) 0.0204(10) -0.0013(10)
C9 0.0648(16) 0.0591(14) 0.0535(14) 0.0083(11) 0.0140(12) -0.0012(11)
C10 0.0585(15) 0.0592(14) 0.0589(15) -0.0027(11) 0.0176(12) -0.0036(11)
C11 0.0610(14) 0.0361(10) 0.0666(16) -0.0062(10) 0.0305(12) -0.0001(9)
C12 0.0813(18) 0.0430(12) 0.0559(14) -0.0038(10) 0.0305(13) -0.0081(11)
C13 0.0737(17) 0.0438(11) 0.0493(13) 0.0030(10) 0.0170(12) 0.0007(11)
C14 0.0804(19) 0.0691(16) 0.0615(16) 0.0200(13) 0.0135(13) -0.0051(14)
C15 0.0731(19) 0.097(2) 0.0687(18) 0.0137(17) 0.0037(15) -0.0160(17)
N1 0.0666(13) 0.0584(11) 0.0475(11) 0.0068(9) 0.0107(10) -0.0043(9)

loop_
_atom_type_symbol
_atom_type_description
_atom_type_scat_dispersion_real
_atom_type_scat_dispersion_imag
_atom_type_scat_source
C C 0.0033 0.0016 'International Tables Vol C Tables 4.2.6.8 and 6.1.1.4'
H H 0.0000 0.0000 'International Tables Vol C Tables 4.2.6.8 and 6.1.1.4'
N N 0.0061 0.0033 'International Tables Vol C Tables 4.2.6.8 and 6.1.1.4'
O O 0.0106 0.0060 'International Tables Vol C Tables 4.2.6.8 and 6.1.1.4'
Zn Zn 0.2839 1.4301 'International Tables Vol C Tables 4.2.6.8 and 6.1.1.4'

loop_
_geom_angle_atom_site_label_1
_geom_angle_atom_site_label_2
_geom_angle_atom_site_label_3
_geom_angle
_geom_angle_site_symmetry_1
_geom_angle_site_symmetry_3
O2 Zn1 O1 119.00(9) 3_565 .
O2 Zn1 O5 93.70(8) 3_565 .
O1 Zn1 O5 103.36(8) . .
O2 Zn1 O3 100.11(8) 3_565 4_476
O1 Zn1 O3 114.90(8) . 4_476
O5 Zn1 O3 124.96(8) . 4_476
O2 Zn1 C12 125.33(9) 3_565 4_476
O1 Zn1 C12 106.16(8) . 4_476
O5 Zn1 C12 104.73(8) . 4_476
O3 Zn1 C12 28.91(8) 4_476 4_476
C11 O1 Zn1 118.93(16) . .
C11 O2 Zn1 140.69(17) . 3_565
C12 O3 Zn1 102.50(16) . 4_675
C13 O5 Zn1 122.80(16) . .
C2 C1 C10 120.5(2) . .
C2 C1 C11 120.5(2) . .
C10 C1 C11 119.0(2) . .
C1 C2 C3 120.6(2) . .
C1 C2 H2 120.5(13) . .
C3 C2 H2 118.9(14) . .
C4 C3 C8 119.4(2) . .
C4 C3 C2 122.2(2) . .
C8 C3 C2 118.4(2) . .
C5 C4 C3 120.4(2) . .
C5 C4 H4 121.8(14) . .
C3 C4 H4 117.8(14) . .
C4 C5 C6 120.8(2) . .
C4 C5 H5 121.7(16) . .
C6 C5 H5 117.5(15) . .
C7 C6 C5 120.0(2) . .
C7 C6 C12 120.8(2) . .
C5 C6 C12 119.2(2) . .
C6 C7 C8 121.3(2) . .
C6 C7 H7 124.8(15) . .
C8 C7 H7 113.8(15) . .
C9 C8 C3 119.7(2) . .
C9 C8 C7 122.3(2) . .
C3 C8 C7 118.1(2) . .
C10 C9 C8 120.5(2) . .
C10 C9 H9 118.5(15) . .
C8 C9 H9 121.0(15) . .
C9 C10 C1 120.3(2) . .
C9 C10 H10 120.2(15) . .
C1 C10 H10 119.5(14) . .
O2 C11 O1 124.0(2) . .
O2 C11 C1 117.4(2) . .
O1 C11 C1 118.3(2) . .
O4 C12 O3 122.2(2) . .
O4 C12 C6 120.6(3) . .
O3 C12 C6 117.2(2) . .
O4 C12 Zn1 73.58(14) . 4_675
O3 C12 Zn1 48.59(11) . 4_675
C6 C12 Zn1 165.7(2) . 4_675
O5 C13 N1 123.8(2) . .
O5 C13 H13A 118.1 . .
N1 C13 H13A 118.1 . .
N1 C14 H14A 109.5 . .
N1 C14 H14B 109.5 . .
H14A C14 H14B 109.5 . .
N1 C14 H14C 109.5 . .
H14A C14 H14C 109.5 . .
H14B C14 H14C 109.5 . .
N1 C15 H15A 109.5 . .
N1 C15 H15B 109.5 . .
H15A C15 H15B 109.5 . .
N1 C15 H15C 109.5 . .
H15A C15 H15C 109.5 . .
H15B C15 H15C 109.5 . .
C13 N1 C14 120.7(2) . .
C13 N1 C15 121.9(2) . .
C14 N1 C15 117.4(2) . .

loop_
_geom_bond_atom_site_label_1
_geom_bond_atom_site_label_2
_geom_bond_distance
_geom_bond_site_symmetry_2
Zn1 O2 1.9626(18) 3_565
Zn1 O1 1.9629(16) .
Zn1 O5 1.9881(17) .
Zn1 O3 1.9883(17) 4_476
Zn1 C12 2.588(2) 4_476
O1 C11 1.260(3) .
O2 C11 1.254(3) .
O2 Zn1 1.9626(18) 3_565
O3 C12 1.282(3) .
O3 Zn1 1.9883(16) 4_675
O4 C12 1.231(3) .
O5 C13 1.247(3) .
C1 C2 1.372(3) .
C1 C10 1.417(4) .
C1 C11 1.501(3) .
C2 C3 1.432(3) .
C2 H2 0.99(2) .
C3 C4 1.420(3) .
C3 C8 1.425(3) .
C4 C5 1.373(3) .
C4 H4 0.96(2) .
C5 C6 1.411(4) .
C5 H5 0.93(2) .
C6 C7 1.364(4) .
C6 C12 1.516(3) .
C7 C8 1.432(3) .
C7 H7 0.94(3) .
C8 C9 1.416(3) .
C9 C10 1.375(3) .
C9 H9 0.99(3) .
C10 H10 0.99(2) .
C12 Zn1 2.588(2) 4_675
C13 N1 1.312(3) .
C13 H13A 0.9300 .
C14 N1 1.462(3) .
C14 H14A 0.9600 .
C14 H14B 0.9600 .
C14 H14C 0.9600 .
C15 N1 1.467(3) .
C15 H15A 0.9600 .
C15 H15B 0.9600 .
C15 H15C 0.9600 .

loop_
_geom_torsion_atom_site_label_1
_geom_torsion_atom_site_label_2
_geom_torsion_atom_site_label_3
_geom_torsion_atom_site_label_4
_geom_torsion
_geom_torsion_site_symmetry_1
_geom_torsion_site_symmetry_4
O2 Zn1 O1 C11 60.10(19) 3_565 .
O5 Zn1 O1 C11 162.07(17) . .
O3 Zn1 O1 C11 -58.50(19) 4_476 .
C12 Zn1 O1 C11 -88.00(18) 4_476 .
O2 Zn1 O5 C13 148.02(19) 3_565 .
O1 Zn1 O5 C13 27.0(2) . .
O3 Zn1 O5 C13 -106.93(19) 4_476 .
C12 Zn1 O5 C13 -84.0(2) 4_476 .
C10 C1 C2 C3 2.5(3) . .
C11 C1 C2 C3 -175.32(19) . .
C1 C2 C3 C4 177.4(2) . .
C1 C2 C3 C8 -1.0(3) . .
C8 C3 C4 C5 -1.2(3) . .
C2 C3 C4 C5 -179.6(2) . .
C3 C4 C5 C6 0.1(4) . .
C4 C5 C6 C7 1.7(4) . .
C4 C5 C6 C12 -177.2(2) . .
C5 C6 C7 C8 -2.3(4) . .
C12 C6 C7 C8 176.6(2) . .
C4 C3 C8 C9 -179.6(2) . .
C2 C3 C8 C9 -1.1(3) . .
C4 C3 C8 C7 0.6(3) . .
C2 C3 C8 C7 179.1(2) . .
C6 C7 C8 C9 -178.7(2) . .
C6 C7 C8 C3 1.1(3) . .
C3 C8 C9 C10 1.8(4) . .
C7 C8 C9 C10 -178.4(2) . .
C8 C9 C10 C1 -0.3(4) . .
C2 C1 C10 C9 -1.9(3) . .
C11 C1 C10 C9 176.0(2) . .
Zn1 O2 C11 O1 -57.0(4) 3_565 .
Zn1 O2 C11 C1 128.1(2) 3_565 .
Zn1 O1 C11 O2 -17.6(3) . .
Zn1 O1 C11 C1 157.32(15) . .
C2 C1 C11 O2 -174.2(2) . .
C10 C1 C11 O2 8.0(3) . .
C2 C1 C11 O1 10.6(3) . .
C10 C1 C11 O1 -167.3(2) . .
Zn1 O3 C12 O4 1.2(3) 4_675 .
Zn1 O3 C12 C6 -178.41(16) 4_675 .
C7 C6 C12 O4 -173.6(2) . .
C5 C6 C12 O4 5.3(4) . .
C7 C6 C12 O3 6.1(3) . .
C5 C6 C12 O3 -175.0(2) . .
C7 C6 C12 Zn1 1.2(8) . 4_675
C5 C6 C12 Zn1 -179.9(5) . 4_675
Zn1 O5 C13 N1 169.09(17) . .
O5 C13 N1 C14 1.5(4) . .
O5 C13 N1 C15 177.9(3) . .
